data_7223142
loop_
_publ_author_name
'Tiwari, Ranjay K.'
'Kumar, Jitendra'
'Behera, Jogendra Nath'

_publ_section_title
;
 Organically Templated Linear Metal Sulfites
;
_journal_name_full 'RSC Adv.'
_journal_paper_doi 10.1039/C5RA20932C
_journal_year 2015
_chemical_formula_moiety 'H4 Mn O8 S2, C4 H12 N2, 2(H2 O)'
_chemical_formula_sum 'C4 H20 Mn N2 O10 S2'
_chemical_formula_weight 375.28
_chemical_name_systematic
;
 ?
;
_space_group_IT_number 2
_symmetry_cell_setting triclinic
_symmetry_space_group_name_Hall '-P 1'
_symmetry_space_group_name_H-M 'P -1'
_atom_sites_solution_hydrogens geom
_atom_sites_solution_primary direct
_atom_sites_solution_secondary difmap
_audit_creation_method SHELXL-97
_audit_update_record
;
2015-08-09 deposited with the CCDC.
2015-11-02 downloaded from the CCDC.
;
_cell_angle_alpha 104.871(3)
_cell_angle_beta 95.917(3)
_cell_angle_gamma 99.602(3)
_cell_formula_units_Z 1
_cell_length_a 5.4228(3)
_cell_length_b 6.6958(4)
_cell_length_c 9.9304(5)
_cell_measurement_reflns_used 2028
_cell_measurement_temperature 296(2)
_cell_measurement_theta_max 30.5
_cell_measurement_theta_min 2.2
_cell_volume 339.56(3)
_computing_cell_refinement 'Bruker SAINT'
_computing_data_collection 'Bruker APEX2'
_computing_data_reduction 'Bruker SAINT'
_computing_molecular_graphics 'Bruker SHELXTL'
_computing_publication_material 'Bruker SHELXTL'
_computing_structure_refinement 'SHELXL-97 (Sheldrick, 2008)'
_computing_structure_solution 'SHELXS-97 (Sheldrick, 2008)'
_diffrn_ambient_temperature 296(2)
_diffrn_measured_fraction_theta_full 0.998
_diffrn_measured_fraction_theta_max 0.974
_diffrn_measurement_device_type 'Bruker APEX-II CCD'
_diffrn_measurement_method '\f and \w scans'
_diffrn_radiation_monochromator graphite
_diffrn_radiation_source 'fine-focus sealed tube'
_diffrn_radiation_type MoK\a
_diffrn_radiation_wavelength 0.71073
_diffrn_reflns_av_R_equivalents 0.0284
_diffrn_reflns_av_sigmaI/netI 0.0328
_diffrn_reflns_limit_h_max 7
_diffrn_reflns_limit_h_min -7
_diffrn_reflns_limit_k_max 9
_diffrn_reflns_limit_k_min -9
_diffrn_reflns_limit_l_max 14
_diffrn_reflns_limit_l_min -14
_diffrn_reflns_number 5916
_diffrn_reflns_theta_full 25.00
_diffrn_reflns_theta_max 30.49
_diffrn_reflns_theta_min 2.15
_exptl_absorpt_coefficient_mu 1.327
_exptl_absorpt_correction_T_max 0.780
_exptl_absorpt_correction_T_min 0.750
_exptl_absorpt_correction_type multi-scan
_exptl_absorpt_process_details sadabs
_exptl_crystal_colour colourless
_exptl_crystal_density_diffrn 1.835
_exptl_crystal_density_method 'not measured'
_exptl_crystal_description block
_exptl_crystal_F_000 195
_exptl_crystal_size_max 0.22
_exptl_crystal_size_mid 0.21
_exptl_crystal_size_min 0.19
_refine_diff_density_max 0.367
_refine_diff_density_min -0.685
_refine_diff_density_rms 0.082
_refine_ls_extinction_method none
_refine_ls_goodness_of_fit_ref 1.066
_refine_ls_hydrogen_treatment mixed
_refine_ls_matrix_type full
_refine_ls_number_parameters 112
_refine_ls_number_reflns 2028
_refine_ls_number_restraints 3
_refine_ls_restrained_S_all 1.067
_refine_ls_R_factor_all 0.0385
_refine_ls_R_factor_gt 0.0313
_refine_ls_shift/su_max 0.000
_refine_ls_shift/su_mean 0.000
_refine_ls_structure_factor_coef Fsqd
_refine_ls_weighting_details 'calc w=1/[\s^2^(Fo^2^)+(0.0432P)^2^+0.0624P] where P=(Fo^2^+2Fc^2^)/3'
_refine_ls_weighting_scheme calc
_refine_ls_wR_factor_gt 0.0778
_refine_ls_wR_factor_ref 0.0806
_reflns_number_gt 1719
_reflns_number_total 2028
_reflns_threshold_expression >2sigma(I)
_cod_data_source_file c5ra20932c2.cif
_cod_data_source_block complex6
_cod_depositor_comments
;
The following automatic conversions were performed:

'_symmetry_cell_setting' value 'Triclinic' changed to 'triclinic'
according to
/usr/data/users/saulius/crontab/automatic-downloads/rss-feeds/RSC/lib/dictionaries/cif_core.dic
dictionary named 'cif_core.dic' version 2.4.2 from 2011-04-26.

Automatic conversion script
Id: cif_fix_values 3271 2015-04-21 07:52:19Z andrius 
;
_cod_original_sg_symbol_H-M P-1
_cod_database_code 7223142

loop_
_symmetry_equiv_pos_as_xyz
'x, y, z'
'-x, -y, -z'

loop_
_atom_site_label
_atom_site_type_symbol
_atom_site_fract_x
_atom_site_fract_y
_atom_site_fract_z
_atom_site_U_iso_or_equiv
_atom_site_adp_type
_atom_site_occupancy
_atom_site_symmetry_multiplicity
_atom_site_calc_flag
_atom_site_refinement_flags
C1 C 0.1715(4) 1.1354(3) 0.4442(2) 0.0307(4) Uani 1 1 d .
H1C H 0.2037 1.2105 0.3743 0.037 Uiso 1 1 calc R
H1D H 0.3271 1.1616 0.5094 0.037 Uiso 1 1 calc R
C2 C 0.0319(4) 0.7848(3) 0.4767(2) 0.0294(4) Uani 1 1 d .
H2A H 0.1831 0.8000 0.5428 0.035 Uiso 1 1 calc R
H2B H -0.0254 0.6363 0.4273 0.035 Uiso 1 1 calc R
N1 N 0.0916(3) 0.9061(3) 0.37380(16) 0.0262(3) Uani 1 1 d D
O1 O 0.3392(2) 0.97667(19) 0.13053(13) 0.0221(3) Uani 1 1 d .
O2 O 0.7620(2) 0.9014(2) 0.14737(13) 0.0242(3) Uani 1 1 d .
O1W O 0.0467(3) 1.3212(2) 0.13664(19) 0.0378(4) Uani 1 1 d .
O3 O 0.4268(2) 0.6990(2) 0.22898(15) 0.0281(3) Uani 1 1 d .
O2W O 0.6457(3) 0.3708(2) 0.27560(16) 0.0311(3) Uani 1 1 d D
S1 S 0.48123(7) 0.79458(6) 0.10743(4) 0.01863(11) Uani 1 1 d .
Mn1 Mn 0.0000 1.0000 0.0000 0.01825(11) Uani 1 2 d S
H1A H 0.216(4) 0.858(4) 0.332(3) 0.043(7) Uiso 1 1 d D
H1B H -0.044(4) 0.886(4) 0.308(2) 0.036(6) Uiso 1 1 d D
H1W1 H -0.078(6) 1.350(4) 0.178(3) 0.053(8) Uiso 1 1 d .
H1W2 H 0.145(6) 1.436(5) 0.151(3) 0.048(8) Uiso 1 1 d .
H2W1 H 0.570(5) 0.461(4) 0.264(3) 0.060(9) Uiso 1 1 d D
H2W2 H 0.555(5) 0.258(4) 0.236(3) 0.038(7) Uiso 1 1 d .

loop_
_atom_site_aniso_label
_atom_site_aniso_U_11
_atom_site_aniso_U_22
_atom_site_aniso_U_33
_atom_site_aniso_U_23
_atom_site_aniso_U_13
_atom_site_aniso_U_12
C1 0.0278(9) 0.0377(10) 0.0266(9) 0.0119(8) 0.0070(7) 0.0002(8)
C2 0.0354(10) 0.0317(10) 0.0234(9) 0.0106(7) 0.0030(8) 0.0094(8)
N1 0.0211(7) 0.0411(9) 0.0181(7) 0.0083(6) 0.0049(6) 0.0096(6)
O1 0.0171(5) 0.0282(6) 0.0242(6) 0.0106(5) 0.0015(5) 0.0089(5)
O2 0.0139(5) 0.0375(7) 0.0251(6) 0.0159(5) 0.0030(5) 0.0049(5)
O1W 0.0244(7) 0.0266(7) 0.0563(10) 0.0003(7) 0.0118(7) 0.0024(6)
O3 0.0271(6) 0.0326(7) 0.0344(7) 0.0205(6) 0.0129(6) 0.0111(5)
O2W 0.0282(7) 0.0286(7) 0.0353(8) 0.0079(6) -0.0018(6) 0.0080(6)
S1 0.01486(18) 0.0238(2) 0.0185(2) 0.00718(15) 0.00322(14) 0.00526(15)
Mn1 0.01358(16) 0.02453(19) 0.01920(18) 0.00947(14) 0.00292(13) 0.00532(13)

loop_
_atom_type_symbol
_atom_type_description
_atom_type_scat_dispersion_real
_atom_type_scat_dispersion_imag
_atom_type_scat_source
C C 0.0033 0.0016 'International Tables Vol C Tables 4.2.6.8 and 6.1.1.4'
H H 0.0000 0.0000 'International Tables Vol C Tables 4.2.6.8 and 6.1.1.4'
N N 0.0061 0.0033 'International Tables Vol C Tables 4.2.6.8 and 6.1.1.4'
O O 0.0106 0.0060 'International Tables Vol C Tables 4.2.6.8 and 6.1.1.4'
S S 0.1246 0.1234 'International Tables Vol C Tables 4.2.6.8 and 6.1.1.4'
Mn Mn 0.3368 0.7283 'International Tables Vol C Tables 4.2.6.8 and 6.1.1.4'

loop_
_geom_angle_atom_site_label_1
_geom_angle_atom_site_label_2
_geom_angle_atom_site_label_3
_geom_angle
_geom_angle_site_symmetry_1
_geom_angle_site_symmetry_3
N1 C1 C2 110.24(15) . 2_576
N1 C2 C1 110.07(15) . 2_576
C1 N1 C2 111.52(14) . .
S1 O1 Mn1 127.55(7) . .
S1 O2 Mn1 124.52(7) . 1_655
O1 S1 O2 104.77(7) . .
O1 S1 O3 103.19(7) . .
O2 S1 O3 103.85(7) . .
O1W Mn1 O1W 180.00(5) . 2_575
O1W Mn1 O1 93.39(5) . 2_575
O1W Mn1 O1 86.61(5) 2_575 2_575
O1W Mn1 O1 86.61(5) . .
O1W Mn1 O1 93.39(5) 2_575 .
O1 Mn1 O1 180.00(6) 2_575 .
O1W Mn1 O2 93.51(6) . 2_675
O1W Mn1 O2 86.49(6) 2_575 2_675
O1 Mn1 O2 90.38(4) 2_575 2_675
O1 Mn1 O2 89.62(4) . 2_675
O1W Mn1 O2 86.49(6) . 1_455
O1W Mn1 O2 93.51(6) 2_575 1_455
O1 Mn1 O2 89.62(4) 2_575 1_455
O1 Mn1 O2 90.38(4) . 1_455
O2 Mn1 O2 180.0 2_675 1_455

loop_
_geom_bond_atom_site_label_1
_geom_bond_atom_site_label_2
_geom_bond_distance
_geom_bond_site_symmetry_2
C1 N1 1.483(3) .
C1 C2 1.509(3) 2_576
C2 N1 1.488(2) .
C2 C1 1.509(3) 2_576
O1 S1 1.5290(12) .
O1 Mn1 2.1902(11) .
O2 S1 1.5344(12) .
O2 Mn1 2.2008(12) 1_655
O1W Mn1 2.1861(15) .
O3 S1 1.5365(13) .
Mn1 O1W 2.1861(15) 2_575
Mn1 O1 2.1902(11) 2_575
Mn1 O2 2.2008(12) 2_675
Mn1 O2 2.2008(12) 1_455
